data_7119209
loop_
_publ_author_name
'Tan, Davin'
'Fri\<s\<ci\'c, Tomislav'

_publ_section_title
;
 Carbodiimide insertion into sulfonimides: one-step route to azepine
 derivatives via a two-atom saccharin ring expansion.
;
_journal_issue 5
_journal_name_full 'Chemical communications (Cambridge, England)'
_journal_page_first 901
_journal_page_last 904
_journal_paper_doi 10.1039/c6cc07331j
_journal_volume 53
_journal_year 2017
_chemical_formula_sum 'C24 H25 N3 O4 S2'
_chemical_formula_weight 483.59
_chemical_name_systematic
;
 ?
;
_space_group_crystal_system orthorhombic
_space_group_IT_number 33
_space_group_name_Hall 'P 2c -2n'
_space_group_name_H-M_alt 'P n a 21'
_symmetry_space_group_name_Hall 'P 2c -2n'
_symmetry_space_group_name_H-M 'P n a 21'
_atom_sites_solution_hydrogens geom
_audit_creation_method SHELXL-2013
_audit_update_record
;
2016-07-16 deposited with the CCDC.
2016-12-15 downloaded from the CCDC.
;
_cell_angle_alpha 90
_cell_angle_beta 90
_cell_angle_gamma 90
_cell_formula_units_Z 4
_cell_length_a 26.324(2)
_cell_length_b 14.6841(11)
_cell_length_c 5.8835(4)
_cell_measurement_reflns_used 5410
_cell_measurement_temperature 100
_cell_measurement_theta_max 25.06
_cell_measurement_theta_min 2.70
_cell_volume 2274.2(3)
_computing_structure_refinement 'SHELXL-2013 (Sheldrick, 2013)'
_diffrn_ambient_temperature 100
_diffrn_measured_fraction_theta_full 0.980
_diffrn_measured_fraction_theta_max 0.996
_diffrn_measurement_device_type 'Bruker APEX-II CCD'
_diffrn_radiation_type MoK\a
_diffrn_radiation_wavelength 0.71073
_diffrn_reflns_av_R_equivalents 0.1240
_diffrn_reflns_av_unetI/netI 0.0548
_diffrn_reflns_Laue_measured_fraction_full 0.980
_diffrn_reflns_Laue_measured_fraction_max 0.996
_diffrn_reflns_limit_h_max 31
_diffrn_reflns_limit_h_min -31
_diffrn_reflns_limit_k_max 17
_diffrn_reflns_limit_k_min -17
_diffrn_reflns_limit_l_max 7
_diffrn_reflns_limit_l_min -6
_diffrn_reflns_number 31390
_diffrn_reflns_point_group_measured_fraction_full 0.950
_diffrn_reflns_point_group_measured_fraction_max 0.965
_diffrn_reflns_theta_full 25.242
_diffrn_reflns_theta_max 25.075
_diffrn_reflns_theta_min 2.704
_exptl_absorpt_coefficient_mu 0.272
_exptl_crystal_colour Colorless
_exptl_crystal_density_diffrn 1.412
_exptl_crystal_description Rod
_exptl_crystal_F_000 1016
_exptl_crystal_size_max 0.600
_exptl_crystal_size_mid 0.100
_exptl_crystal_size_min 0.100
_refine_diff_density_max 0.247
_refine_diff_density_min -0.349
_refine_diff_density_rms 0.056
_refine_ls_abs_structure_details
;
 Flack x determined using 1261 quotients [(I+)-(I-)]/[(I+)+(I-)]
 (Parsons and Flack (2004), Acta Cryst. A60, s61).
;
_refine_ls_abs_structure_Flack 0.04(4)
_refine_ls_extinction_method none
_refine_ls_goodness_of_fit_ref 1.053
_refine_ls_hydrogen_treatment constr
_refine_ls_matrix_type full
_refine_ls_number_parameters 302
_refine_ls_number_reflns 3896
_refine_ls_number_restraints 1
_refine_ls_restrained_S_all 1.053
_refine_ls_R_factor_all 0.0568
_refine_ls_R_factor_gt 0.0403
_refine_ls_shift/su_max 0.000
_refine_ls_shift/su_mean 0.000
_refine_ls_structure_factor_coef Fsqd
_refine_ls_weighting_details 'w=1/[\s^2^(Fo^2^)+(0.0345P)^2^+0.9289P] where P=(Fo^2^+2Fc^2^)/3'
_refine_ls_weighting_scheme calc
_refine_ls_wR_factor_gt 0.0788
_refine_ls_wR_factor_ref 0.0848
_reflns_Friedel_coverage 0.753
_reflns_Friedel_fraction_full 0.914
_reflns_Friedel_fraction_max 0.928
_reflns_number_gt 3310
_reflns_number_total 3896
_reflns_threshold_expression 'I > 2\s(I)'
_cod_data_source_file c6cc07331j2.cif
_cod_data_source_block 4
_cod_depositor_comments 'Adding full bibliography for 7119206--7119214.cif.'
_cod_database_code 7119209
_shelx_space_group_comment
;
The symmetry employed for this shelxl refinement is uniquely defined
by the following loop, which should always be used as a source of
symmetry information in preference to the above space-group names.
They are only intended as comments.
;
_shelx_estimated_absorpt_t_min 0.854
_shelx_estimated_absorpt_t_max 0.973
_shelxl_version_number 2013-4

loop_
_space_group_symop_operation_xyz
'x, y, z'
'-x, -y, z+1/2'
'x+1/2, -y+1/2, z'
'-x+1/2, y+1/2, z+1/2'

loop_
_atom_site_label
_atom_site_type_symbol
_atom_site_fract_x
_atom_site_fract_y
_atom_site_fract_z
_atom_site_U_iso_or_equiv
_atom_site_adp_type
_atom_site_occupancy
_atom_site_site_symmetry_order
_atom_site_calc_flag
_atom_site_refinement_flags_posn
_atom_site_refinement_flags_adp
C1 C 0.16007(15) 0.7026(3) 0.5290(7) 0.0135(9) Uani 1 1 d . .
C2 C 0.10387(15) 0.7168(3) 0.5010(8) 0.0213(10) Uani 1 1 d . .
H2A H 0.0876 0.7127 0.6466 0.032 Uiso 1 1 calc R U
H2B H 0.0904 0.6709 0.4018 0.032 Uiso 1 1 calc R U
H2C H 0.0978 0.7759 0.4367 0.032 Uiso 1 1 calc R U
C3 C 0.18515(16) 0.7284(3) 0.7249(7) 0.0164(10) Uani 1 1 d . .
H3 H 0.1665 0.7523 0.8452 0.020 Uiso 1 1 calc R U
C4 C 0.23761(16) 0.7195(3) 0.7474(7) 0.0150(10) Uani 1 1 d . .
H4 H 0.2538 0.7370 0.8809 0.018 Uiso 1 1 calc R U
C5 C 0.26499(15) 0.6845(3) 0.5683(6) 0.0121(10) Uani 1 1 d . .
C6 C 0.24118(16) 0.6571(3) 0.3706(7) 0.0150(10) Uani 1 1 d . .
H6 H 0.2601 0.6333 0.2509 0.018 Uiso 1 1 calc R U
C7 C 0.18890(17) 0.6654(3) 0.3522(7) 0.0188(10) Uani 1 1 d . .
H7 H 0.1727 0.6460 0.2203 0.023 Uiso 1 1 calc R U
C8 C 0.35130(15) 0.7192(2) 0.4540(7) 0.0108(9) Uani 1 1 d . .
C9 C 0.41550(14) 0.6012(3) 0.5109(7) 0.0106(9) Uani 1 1 d . .
C10 C 0.41973(16) 0.4556(3) 0.3345(7) 0.0150(10) Uani 1 1 d . .
H10 H 0.4133 0.4183 0.2100 0.018 Uiso 1 1 calc R U
C11 C 0.40631(15) 0.5463(3) 0.3247(7) 0.0128(9) Uani 1 1 d . .
H11 H 0.3913 0.5701 0.1946 0.015 Uiso 1 1 calc R U
C12 C 0.43748(15) 0.5664(3) 0.7054(7) 0.0118(9) Uani 1 1 d . .
H12 H 0.4428 0.6036 0.8310 0.014 Uiso 1 1 calc R U
C13 C 0.45156(16) 0.4752(3) 0.7116(7) 0.0133(9) Uani 1 1 d . .
H13 H 0.4671 0.4518 0.8412 0.016 Uiso 1 1 calc R U
C14 C 0.44279(15) 0.4185(3) 0.5270(7) 0.0122(9) Uani 1 1 d . .
C15 C 0.45861(17) 0.3197(3) 0.5301(8) 0.0196(10) Uani 1 1 d . .
H15A H 0.4785 0.3079 0.6638 0.029 Uiso 1 1 calc R U
H15B H 0.4785 0.3066 0.3974 0.029 Uiso 1 1 calc R U
H15C H 0.4289 0.2818 0.5313 0.029 Uiso 1 1 calc R U
C16 C 0.44290(15) 0.7590(3) 0.5036(7) 0.0130(9) Uani 1 1 d . .
C17 C 0.43258(14) 0.8592(3) 0.4856(7) 0.0119(9) Uani 1 1 d . .
C18 C 0.45743(16) 0.9148(3) 0.6407(8) 0.0174(9) Uani 1 1 d . .
H18 H 0.4775 0.8889 0.7534 0.021 Uiso 1 1 calc R U
C19 C 0.45259(16) 1.0088(3) 0.6294(8) 0.0216(10) Uani 1 1 d . .
H19 H 0.4687 1.0455 0.7361 0.026 Uiso 1 1 calc R U
C20 C 0.42374(16) 1.0478(3) 0.4590(8) 0.0237(10) Uani 1 1 d . .
H20 H 0.4207 1.1108 0.4508 0.028 Uiso 1 1 calc R U
C21 C 0.39934(17) 0.9936(3) 0.3004(8) 0.0196(10) Uani 1 1 d . .
H21 H 0.3802 1.0200 0.1849 0.024 Uiso 1 1 calc R U
C22 C 0.40361(16) 0.9003(3) 0.3149(7) 0.0135(9) Uani 1 1 d . .
C23 C 0.2949(2) 0.4260(4) 0.6654(9) 0.0431(15) Uani 1 1 d . .
H23A H 0.2703 0.4640 0.5908 0.065 Uiso 1 1 calc R U
H23B H 0.2842 0.3636 0.6568 0.065 Uiso 1 1 calc R U
H23C H 0.3273 0.4326 0.5921 0.065 Uiso 1 1 calc R U
C24 C 0.23462(18) 0.4554(3) 1.0161(9) 0.0340(13) Uani 1 1 d . .
H24A H 0.2295 0.4670 1.1750 0.051 Uiso 1 1 calc R U
H24B H 0.2214 0.3964 0.9784 0.051 Uiso 1 1 calc R U
H24C H 0.2173 0.5011 0.9285 0.051 Uiso 1 1 calc R U
N1 N 0.33367(13) 0.7760(2) 0.3025(6) 0.0117(8) Uani 1 1 d . .
N2 N 0.31885(11) 0.6758(2) 0.5902(5) 0.0113(8) Uani 1 1 d . .
H2 H 0.3308 0.6413 0.6954 0.014 Uiso 1 1 calc R U
N3 N 0.40307(11) 0.6970(2) 0.4926(6) 0.0099(7) Uani 1 1 d . .
O1 O 0.40700(10) 0.76726(18) 0.0214(5) 0.0172(7) Uani 1 1 d . .
O2 O 0.33907(10) 0.88163(19) -0.0186(5) 0.0203(7) Uani 1 1 d . .
O3 O 0.48584(10) 0.73312(19) 0.5338(5) 0.0164(7) Uani 1 1 d . .
O4 O 0.31523(10) 0.55632(18) 0.9571(5) 0.0179(7) Uani 1 1 d . .
S1 S 0.37088(4) 0.82734(7) 0.12617(18) 0.0136(2) Uani 1 1 d . .
S2 S 0.30018(5) 0.45880(8) 0.9541(2) 0.0273(3) Uani 1 1 d . .

loop_
_atom_site_aniso_label
_atom_site_aniso_U_11
_atom_site_aniso_U_22
_atom_site_aniso_U_33
_atom_site_aniso_U_23
_atom_site_aniso_U_13
_atom_site_aniso_U_12
C1 0.012(2) 0.011(2) 0.018(2) 0.0042(18) 0.0021(18) 0.0004(18)
C2 0.014(2) 0.032(3) 0.018(2) 0.000(2) -0.0029(19) 0.004(2)
C3 0.016(3) 0.018(2) 0.015(2) -0.0033(19) 0.0042(19) 0.003(2)
C4 0.015(3) 0.021(3) 0.009(2) -0.0033(18) -0.0001(18) 0.000(2)
C5 0.008(2) 0.009(2) 0.020(3) 0.0047(17) 0.0026(17) 0.0005(17)
C6 0.009(2) 0.023(3) 0.013(2) -0.0036(19) 0.0029(17) -0.0003(19)
C7 0.018(3) 0.024(3) 0.014(2) -0.0010(19) -0.0017(18) -0.002(2)
C8 0.011(2) 0.008(2) 0.013(2) -0.0045(18) 0.0000(18) 0.0000(17)
C9 0.007(2) 0.012(2) 0.013(2) -0.0011(19) 0.0037(17) -0.0012(17)
C10 0.018(3) 0.017(2) 0.011(2) -0.0056(19) -0.0026(18) -0.0026(19)
C11 0.011(2) 0.016(2) 0.012(2) 0.0013(19) -0.0014(17) -0.0003(19)
C12 0.011(2) 0.016(2) 0.009(2) -0.0029(17) 0.0017(17) -0.0015(18)
C13 0.012(2) 0.018(2) 0.009(2) 0.0038(18) -0.0008(17) 0.0002(19)
C14 0.009(2) 0.014(2) 0.014(2) 0.0015(18) 0.0047(17) -0.0022(17)
C15 0.026(3) 0.016(2) 0.017(2) -0.0019(19) 0.0042(19) 0.002(2)
C16 0.014(2) 0.018(2) 0.007(2) -0.0031(18) 0.0002(17) -0.0017(18)
C17 0.007(2) 0.016(2) 0.013(2) 0.0018(18) 0.0049(18) -0.0032(17)
C18 0.016(2) 0.021(2) 0.016(2) -0.002(2) 0.001(2) -0.0015(19)
C19 0.021(3) 0.018(2) 0.026(2) -0.007(2) 0.004(2) -0.010(2)
C20 0.025(3) 0.013(2) 0.032(3) 0.001(2) 0.006(2) -0.001(2)
C21 0.016(3) 0.017(3) 0.025(2) 0.0036(19) 0.003(2) 0.001(2)
C22 0.009(2) 0.012(2) 0.020(2) 0.0007(19) 0.0034(18) -0.0014(19)
C23 0.045(4) 0.043(3) 0.041(4) -0.026(3) 0.013(3) -0.012(3)
C24 0.031(3) 0.035(3) 0.036(3) -0.010(2) 0.006(2) -0.021(2)
N1 0.0092(19) 0.0103(18) 0.0157(18) 0.0033(15) -0.0014(15) -0.0003(15)
N2 0.0073(17) 0.0146(18) 0.012(2) 0.0059(15) -0.0020(14) 0.0016(15)
N3 0.0044(17) 0.0112(17) 0.0141(19) -0.0006(15) 0.0015(15) 0.0023(14)
O1 0.0182(16) 0.0213(16) 0.0121(15) -0.0028(13) 0.0030(13) 0.0007(13)
O2 0.0214(17) 0.0218(16) 0.0178(17) 0.0102(14) -0.0064(15) -0.0009(13)
O3 0.0072(16) 0.0208(16) 0.0211(16) 0.0012(13) -0.0022(12) 0.0004(13)
O4 0.0182(16) 0.0161(16) 0.0195(17) 0.0045(14) -0.0033(14) -0.0021(13)
S1 0.0137(5) 0.0150(5) 0.0121(5) 0.0028(5) -0.0007(5) -0.0017(5)
S2 0.0272(7) 0.0204(6) 0.0341(7) 0.0040(6) -0.0073(6) -0.0030(6)

loop_
_atom_type_symbol
_atom_type_description
_atom_type_scat_dispersion_real
_atom_type_scat_dispersion_imag
_atom_type_scat_source
C C 0.0033 0.0016 'International Tables Vol C Tables 4.2.6.8 and 6.1.1.4'
H H 0.0000 0.0000 'International Tables Vol C Tables 4.2.6.8 and 6.1.1.4'
N N 0.0061 0.0033 'International Tables Vol C Tables 4.2.6.8 and 6.1.1.4'
O O 0.0106 0.0060 'International Tables Vol C Tables 4.2.6.8 and 6.1.1.4'
S S 0.1246 0.1234 'International Tables Vol C Tables 4.2.6.8 and 6.1.1.4'

loop_
_geom_angle_atom_site_label_1
_geom_angle_atom_site_label_2
_geom_angle_atom_site_label_3
_geom_angle
C3 C1 C7 117.9(4)
C3 C1 C2 121.6(4)
C7 C1 C2 120.4(4)
C1 C2 H2A 109.5
C1 C2 H2B 109.5
H2A C2 H2B 109.5
C1 C2 H2C 109.5
H2A C2 H2C 109.5
H2B C2 H2C 109.5
C1 C3 C4 121.8(4)
C1 C3 H3 119.1
C4 C3 H3 119.1
C5 C4 C3 118.8(4)
C5 C4 H4 120.6
C3 C4 H4 120.6
C4 C5 C6 121.1(4)
C4 C5 N2 118.9(3)
C6 C5 N2 120.0(3)
C5 C6 C7 119.4(4)
C5 C6 H6 120.3
C7 C6 H6 120.3
C6 C7 C1 121.0(4)
C6 C7 H7 119.5
C1 C7 H7 119.5
N1 C8 N2 119.2(3)
N1 C8 N3 126.6(4)
N2 C8 N3 114.2(3)
C12 C9 C11 121.0(4)
C12 C9 N3 121.1(4)
C11 C9 N3 117.9(3)
C11 C10 C14 121.5(4)
C11 C10 H10 119.3
C14 C10 H10 119.3
C10 C11 C9 119.1(4)
C10 C11 H11 120.5
C9 C11 H11 120.5
C9 C12 C13 119.4(4)
C9 C12 H12 120.3
C13 C12 H12 120.3
C14 C13 C12 120.8(4)
C14 C13 H13 119.6
C12 C13 H13 119.6
C13 C14 C10 118.3(4)
C13 C14 C15 121.4(4)
C10 C14 C15 120.3(4)
C14 C15 H15A 109.5
C14 C15 H15B 109.5
H15A C15 H15B 109.5
C14 C15 H15C 109.5
H15A C15 H15C 109.5
H15B C15 H15C 109.5
O3 C16 N3 120.5(4)
O3 C16 C17 119.3(4)
N3 C16 C17 120.2(3)
C18 C17 C22 118.3(4)
C18 C17 C16 116.5(4)
C22 C17 C16 125.0(4)
C19 C18 C17 120.7(4)
C19 C18 H18 119.7
C17 C18 H18 119.7
C20 C19 C18 119.8(4)
C20 C19 H19 120.1
C18 C19 H19 120.1
C19 C20 C21 120.4(4)
C19 C20 H20 119.8
C21 C20 H20 119.8
C22 C21 C20 119.5(4)
C22 C21 H21 120.3
C20 C21 H21 120.3
C21 C22 C17 121.3(4)
C21 C22 S1 121.6(3)
C17 C22 S1 117.0(3)
S2 C23 H23A 109.5
S2 C23 H23B 109.5
H23A C23 H23B 109.5
S2 C23 H23C 109.5
H23A C23 H23C 109.5
H23B C23 H23C 109.5
S2 C24 H24A 109.5
S2 C24 H24B 109.5
H24A C24 H24B 109.5
S2 C24 H24C 109.5
H24A C24 H24C 109.5
H24B C24 H24C 109.5
C8 N1 S1 121.4(3)
C8 N2 C5 122.6(3)
C8 N2 H2 118.7
C5 N2 H2 118.7
C16 N3 C8 125.5(3)
C16 N3 C9 117.5(3)
C8 N3 C9 116.8(3)
O2 S1 O1 118.20(18)
O2 S1 N1 106.66(17)
O1 S1 N1 112.99(17)
O2 S1 C22 108.68(18)
O1 S1 C22 108.63(19)
N1 S1 C22 100.10(19)
O4 S2 C24 106.6(2)
O4 S2 C23 107.1(2)
C24 S2 C23 96.5(3)

loop_
_geom_bond_atom_site_label_1
_geom_bond_atom_site_label_2
_geom_bond_distance
C1 C3 1.381(6)
C1 C7 1.399(6)
C1 C2 1.503(6)
C2 H2A 0.9600
C2 H2B 0.9600
C2 H2C 0.9600
C3 C4 1.393(6)
C3 H3 0.9300
C4 C5 1.376(5)
C4 H4 0.9300
C5 C6 1.381(5)
C5 N2 1.429(5)
C6 C7 1.386(6)
C6 H6 0.9300
C7 H7 0.9300
C8 N1 1.306(5)
C8 N2 1.333(5)
C8 N3 1.420(5)
C9 C12 1.380(5)
C9 C11 1.382(6)
C9 N3 1.449(5)
C10 C11 1.378(6)
C10 C14 1.396(6)
C10 H10 0.9300
C11 H11 0.9300
C12 C13 1.390(6)
C12 H12 0.9300
C13 C14 1.387(6)
C13 H13 0.9300
C14 C15 1.510(5)
C15 H15A 0.9600
C15 H15B 0.9600
C15 H15C 0.9600
C16 O3 1.206(5)
C16 N3 1.390(5)
C16 C17 1.499(6)
C17 C18 1.389(6)
C17 C22 1.398(6)
C18 C19 1.387(6)
C18 H18 0.9300
C19 C20 1.382(6)
C19 H19 0.9300
C20 C21 1.384(6)
C20 H20 0.9300
C21 C22 1.377(6)
C21 H21 0.9300
C22 S1 1.767(4)
C23 S2 1.771(5)
C23 H23A 0.9600
C23 H23B 0.9600
C23 H23C 0.9600
C24 S2 1.764(5)
C24 H24A 0.9600
C24 H24B 0.9600
C24 H24C 0.9600
N1 S1 1.614(3)
N2 H2 0.8600
O1 S1 1.436(3)
O2 S1 1.436(3)
O4 S2 1.486(3)
